data_2014739
loop_
_publ_author_name
'Glidewell, Christopher'
'Low, John N.'
'Wardell, James L.'

_publ_section_title
;
 3,3-Difluoro-5-nitro-1<i>H</i>-indol-2(3<i>H</i>)-one: sheets of
 <i>R</i>~2~^2^(8) and <i>R</i>~4~^6^(34) rings built from three-centre
 N---H&#x00B7;&#x00B7;&#x00B7;(O)~2~ hydrogen bonds
;
_journal_issue 1
_journal_name_full 'Acta Crystallographica Section C'
_journal_page_first o57
_journal_page_last o59
_journal_paper_doi 10.1107/S0108270104031026
_journal_volume 61
_journal_year 2005
_chemical_formula_iupac 'C8 H4 F2 N2 O3'
_chemical_formula_moiety 'C8 H4 F2 N2 O3'
_chemical_formula_sum 'C8 H4 F2 N2 O3'
_chemical_formula_weight 214.13
_chemical_name_systematic
;
3,3-Difluoro-5-nitro-1H-indol-2(3H)-one
;
_space_group_IT_number 14
_symmetry_cell_setting monoclinic
_symmetry_space_group_name_Hall '-P 2ybc'
_symmetry_space_group_name_H-M 'P 1 21/c 1'
_atom_sites_solution_hydrogens geom
_atom_sites_solution_primary direct
_atom_sites_solution_secondary difmap
_cell_angle_alpha 90.00
_cell_angle_beta 90.951(2)
_cell_angle_gamma 90.00
_cell_formula_units_Z 8
_cell_length_a 11.0529(4)
_cell_length_b 15.4381(6)
_cell_length_c 9.2768(4)
_cell_measurement_reflns_used 3611
_cell_measurement_temperature 120(2)
_cell_measurement_theta_max 27.52
_cell_measurement_theta_min 3.13
_cell_volume 1582.74(11)
_computing_cell_refinement 'DENZO (Otwinowski & Minor, 1997) and COLLECT'
_computing_data_collection 'COLLECT (Hooft, 1999)'
_computing_data_reduction 'DENZO and COLLECT'
_computing_molecular_graphics 'PLATON (Spek, 2003)'
_computing_publication_material 'SHELXL97  and PRPKAPPA (Ferguson, 1999)'
_computing_structure_refinement 'OSCAIL and SHELXL97 (Sheldrick, 1997)'
_computing_structure_solution 'OSCAIL (McArdle , 2003) and SHELXS97 (Sheldrick, 1997)'
_diffrn_ambient_temperature 120(2)
_diffrn_detector_area_resol_mean 9.091
_diffrn_measured_fraction_theta_full 0.991
_diffrn_measured_fraction_theta_max 0.991
_diffrn_measurement_device_type 'Bruker-Nonius KappaCCD'
_diffrn_measurement_method '\f and \w'
_diffrn_radiation_monochromator graphite
_diffrn_radiation_source 'Bruker-Nonius FR591 rotating anode'
_diffrn_radiation_type 'Mo K\a'
_diffrn_radiation_wavelength 0.71073
_diffrn_reflns_av_R_equivalents 0.0330
_diffrn_reflns_av_sigmaI/netI 0.0259
_diffrn_reflns_limit_h_max 14
_diffrn_reflns_limit_h_min -11
_diffrn_reflns_limit_k_max 20
_diffrn_reflns_limit_k_min -19
_diffrn_reflns_limit_l_max 12
_diffrn_reflns_limit_l_min -12
_diffrn_reflns_number 18600
_diffrn_reflns_theta_full 27.52
_diffrn_reflns_theta_max 27.52
_diffrn_reflns_theta_min 3.13
_diffrn_standards_decay_% negligible
_exptl_absorpt_coefficient_mu 0.169
_exptl_absorpt_correction_T_max 0.995
_exptl_absorpt_correction_T_min 0.980
_exptl_absorpt_correction_type multi-scan
_exptl_absorpt_process_details '(SADABS; Sheldrick, 2003)'
_exptl_crystal_colour yellow
_exptl_crystal_density_diffrn 1.797
_exptl_crystal_density_method 'not measured'
_exptl_crystal_description block
_exptl_crystal_F_000 864
_exptl_crystal_size_max 0.04
_exptl_crystal_size_mid 0.04
_exptl_crystal_size_min 0.03
_refine_diff_density_max 0.309
_refine_diff_density_min -0.241
_refine_ls_extinction_method none
_refine_ls_goodness_of_fit_ref 1.037
_refine_ls_hydrogen_treatment constr
_refine_ls_matrix_type full
_refine_ls_number_parameters 271
_refine_ls_number_reflns 3611
_refine_ls_number_restraints 0
_refine_ls_restrained_S_all 1.037
_refine_ls_R_factor_all 0.0449
_refine_ls_R_factor_gt 0.0340
_refine_ls_shift/su_max 0.001
_refine_ls_shift/su_mean 0.000
_refine_ls_structure_factor_coef Fsqd
_refine_ls_weighting_details 'w = 1/[\s^2^(Fo^2^)+(0.0405P)^2^+0.7598P] where P=(Fo^2^+2Fc^2^)/3'
_refine_ls_weighting_scheme calc
_refine_ls_wR_factor_gt 0.0850
_refine_ls_wR_factor_ref 0.0902
_reflns_number_gt 2980
_reflns_number_total 3611
_reflns_threshold_expression I>2\s(I)
_cod_data_source_file sk1799.cif
_cod_data_source_block I
_cod_original_sg_symbol_H-M 'P 21/c'
_cod_database_code 2014739
_cod_database_fobs_code 2014739

loop_
_symmetry_equiv_pos_as_xyz
'x, y, z'
'-x, y+1/2, -z+1/2'
'-x, -y, -z'
'x, -y+1/2, z+1/2'

loop_
_atom_site_label
_atom_site_fract_x
_atom_site_fract_y
_atom_site_fract_z
_atom_site_U_iso_or_equiv
_atom_site_adp_type
_atom_site_calc_flag
_atom_site_refinement_flags
_atom_site_occupancy
_atom_site_disorder_assembly
_atom_site_disorder_group
_atom_site_type_symbol
F131 -0.04435(7) 0.75196(5) 0.68875(9) 0.0225(2) Uani d . 1 . . F
F132 0.06701(8) 0.74983(5) 0.88442(9) 0.0231(2) Uani d . 1 . . F
O12 0.22009(9) 0.73174(7) 0.63905(11) 0.0235(2) Uani d . 1 . . O
O151 -0.29573(10) 0.53040(7) 1.05503(12) 0.0301(3) Uani d . 1 . . O
O152 -0.23822(9) 0.39721(6) 1.02704(11) 0.0239(2) Uani d . 1 . . O
N11 0.13652(11) 0.59334(8) 0.64370(13) 0.0212(3) Uani d . 1 . . N
N15 -0.23069(10) 0.47540(8) 0.99992(13) 0.0194(3) Uani d . 1 . . N
C12 0.14473(13) 0.67972(9) 0.67466(15) 0.0191(3) Uani d . 1 . . C
C13 0.03345(13) 0.70129(9) 0.76904(15) 0.0180(3) Uani d . 1 . . C
C13A -0.01902(12) 0.61490(9) 0.80219(15) 0.0172(3) Uani d . 1 . . C
C14 -0.11111(12) 0.59184(9) 0.89226(15) 0.0175(3) Uani d . 1 . . C
C15 -0.13848(12) 0.50402(9) 0.89886(14) 0.0175(3) Uani d . 1 . . C
C16 -0.07966(13) 0.44197(9) 0.81771(15) 0.0209(3) Uani d . 1 . . C
C17 0.01354(13) 0.46609(9) 0.72587(16) 0.0217(3) Uani d . 1 . . C
C17A 0.04350(12) 0.55325(9) 0.72094(15) 0.0185(3) Uani d . 1 . . C
F231 0.57606(8) 0.56843(5) 0.34072(9) 0.0236(2) Uani d . 1 . . F
F232 0.44907(8) 0.57528(5) 0.15914(9) 0.0239(2) Uani d . 1 . . F
O22 0.32454(11) 0.58867(7) 0.43013(13) 0.0324(3) Uani d . 1 . . O
O251 0.78901(9) 0.79173(7) -0.05958(11) 0.0239(2) Uani d . 1 . . O
O252 0.79517(9) 0.91845(6) 0.04203(11) 0.0236(2) Uani d . 1 . . O
N21 0.39276(11) 0.72992(7) 0.39912(13) 0.0194(3) Uani d . 1 . . N
N25 0.75454(10) 0.84455(7) 0.03053(12) 0.0175(2) Uani d . 1 . . N
C22 0.39055(13) 0.64264(9) 0.37930(15) 0.0210(3) Uani d . 1 . . C
C23 0.49404(13) 0.62130(9) 0.27326(15) 0.0185(3) Uani d . 1 . . C
C23A 0.54302(12) 0.70766(9) 0.23409(15) 0.0170(3) Uani d . 1 . . C
C24 0.63337(12) 0.72974(9) 0.14063(14) 0.0167(3) Uani d . 1 . . C
C25 0.65924(12) 0.81772(9) 0.12913(14) 0.0165(3) Uani d . 1 . . C
C26 0.59836(13) 0.88096(9) 0.20610(15) 0.0198(3) Uani d . 1 . . C
C27 0.50592(13) 0.85779(9) 0.29936(16) 0.0216(3) Uani d . 1 . . C
C27A 0.48003(12) 0.77018(9) 0.31233(15) 0.0174(3) Uani d . 1 . . C
H11 0.1836 0.5662 0.5829 0.025 Uiso calc R 1 . . H
H14 -0.1537 0.6336 0.9470 0.021 Uiso calc R 1 . . H
H16 -0.1028 0.3829 0.8245 0.025 Uiso calc R 1 . . H
H17 0.0546 0.4245 0.6692 0.026 Uiso calc R 1 . . H
H21 0.3455 0.7579 0.4588 0.023 Uiso calc R 1 . . H
H24 0.6757 0.6874 0.0870 0.020 Uiso calc R 1 . . H
H26 0.6197 0.9402 0.1952 0.024 Uiso calc R 1 . . H
H27 0.4626 0.9002 0.3517 0.026 Uiso calc R 1 . . H

loop_
_atom_site_aniso_label
_atom_site_aniso_U_11
_atom_site_aniso_U_22
_atom_site_aniso_U_33
_atom_site_aniso_U_12
_atom_site_aniso_U_13
_atom_site_aniso_U_23
F131 0.0225(4) 0.0205(4) 0.0244(5) 0.0020(3) 0.0020(3) 0.0053(3)
F132 0.0289(5) 0.0210(4) 0.0195(4) -0.0045(4) 0.0034(3) -0.0041(3)
O12 0.0216(5) 0.0255(5) 0.0237(6) -0.0041(4) 0.0053(4) 0.0027(4)
O151 0.0303(6) 0.0212(5) 0.0395(7) 0.0025(5) 0.0195(5) -0.0032(5)
O152 0.0254(5) 0.0165(5) 0.0301(6) -0.0018(4) 0.0057(4) 0.0039(4)
N11 0.0219(6) 0.0209(6) 0.0210(6) 0.0002(5) 0.0092(5) -0.0013(5)
N15 0.0188(6) 0.0181(6) 0.0215(6) -0.0012(5) 0.0040(5) 0.0003(5)
C12 0.0196(7) 0.0220(7) 0.0156(6) 0.0006(6) 0.0008(5) 0.0030(5)
C13 0.0202(7) 0.0171(7) 0.0167(7) -0.0002(5) 0.0013(5) -0.0006(5)
C13A 0.0193(7) 0.0156(6) 0.0168(7) 0.0007(5) 0.0012(5) 0.0009(5)
C14 0.0180(7) 0.0167(6) 0.0180(6) 0.0021(5) 0.0042(5) -0.0009(5)
C15 0.0155(6) 0.0187(7) 0.0184(7) 0.0000(5) 0.0038(5) 0.0007(5)
C16 0.0222(7) 0.0169(7) 0.0236(7) 0.0005(6) 0.0047(6) -0.0011(5)
C17 0.0236(7) 0.0187(7) 0.0230(7) 0.0022(6) 0.0075(6) -0.0032(6)
C17A 0.0187(7) 0.0205(7) 0.0165(7) 0.0001(6) 0.0039(5) 0.0005(5)
F231 0.0249(4) 0.0188(4) 0.0271(5) 0.0032(3) 0.0030(3) 0.0041(3)
F232 0.0270(5) 0.0226(4) 0.0222(4) -0.0065(4) 0.0029(3) -0.0048(3)
O22 0.0337(6) 0.0247(6) 0.0395(7) -0.0076(5) 0.0199(5) -0.0020(5)
O251 0.0259(5) 0.0242(5) 0.0219(5) 0.0021(4) 0.0100(4) -0.0019(4)
O252 0.0243(5) 0.0196(5) 0.0272(6) -0.0056(4) 0.0059(4) 0.0015(4)
N21 0.0191(6) 0.0184(6) 0.0208(6) 0.0001(5) 0.0084(5) -0.0010(5)
N25 0.0165(6) 0.0184(6) 0.0177(6) 0.0015(5) 0.0024(4) 0.0019(4)
C22 0.0204(7) 0.0210(7) 0.0217(7) -0.0015(6) 0.0053(5) -0.0016(6)
C23 0.0192(7) 0.0173(7) 0.0190(7) -0.0012(5) 0.0027(5) -0.0009(5)
C23A 0.0177(6) 0.0162(7) 0.0172(6) -0.0002(5) 0.0014(5) 0.0000(5)
C24 0.0162(6) 0.0171(7) 0.0169(7) 0.0018(5) 0.0025(5) -0.0019(5)
C25 0.0151(6) 0.0181(7) 0.0164(6) -0.0006(5) 0.0031(5) 0.0018(5)
C26 0.0209(7) 0.0149(7) 0.0236(7) 0.0000(5) 0.0037(5) 0.0000(5)
C27 0.0223(7) 0.0183(7) 0.0243(7) 0.0022(6) 0.0065(6) -0.0021(6)
C27A 0.0162(6) 0.0191(7) 0.0170(7) 0.0002(5) 0.0034(5) 0.0006(5)

loop_
_atom_type_symbol
_atom_type_description
_atom_type_scat_dispersion_real
_atom_type_scat_dispersion_imag
_atom_type_scat_source
C C 0.0033 0.0016 'International Tables Vol C Tables 4.2.6.8 and 6.1.1.4'
H H 0.0000 0.0000 'International Tables Vol C Tables 4.2.6.8 and 6.1.1.4'
F F 0.0171 0.0103 'International Tables Vol C Tables 4.2.6.8 and 6.1.1.4'
N N 0.0061 0.0033 'International Tables Vol C Tables 4.2.6.8 and 6.1.1.4'
O O 0.0106 0.0060 'International Tables Vol C Tables 4.2.6.8 and 6.1.1.4'

loop_
_geom_angle_atom_site_label_1
_geom_angle_atom_site_label_2
_geom_angle_atom_site_label_3
_geom_angle
_geom_angle_publ_flag
C12 N11 C17A 111.65(12) no
C12 N11 H11 124.2 no
C17A N11 H11 124.2 no
N11 C12 C13 106.05(11) y
N11 C12 O12 129.45(13) y
O12 C12 C13 124.51(13) y
F131 C13 F132 105.94(11) y
C12 C13 C13A 103.80(11) y
F132 C13 C13A 115.80(11) no
F131 C13 C13A 112.33(11) no
F132 C13 C12 110.75(11) no
F131 C13 C12 108.07(11) no
C14 C13A C17A 121.81(13) no
C14 C13A C13 130.75(13) no
C17A C13A C13 107.44(12) no
C13A C14 C15 116.30(12) no
C13A C14 H14 121.8 no
C15 C14 H14 121.8 no
C16 C15 C14 123.03(13) no
C16 C15 N15 118.47(12) no
C14 C15 N15 118.46(12) no
O151 N15 O152 123.23(12) no
O151 N15 C15 118.41(11) no
O152 N15 C15 118.35(11) no
C15 C16 C17 120.25(13) no
C15 C16 H16 119.9 no
C17 C16 H16 119.9 no
C17A C17 C16 117.21(13) no
C17A C17 H17 121.4 no
C16 C17 H17 121.4 no
C17 C17A C13A 121.36(13) no
C17 C17A N11 128.38(13) no
C13A C17A N11 110.24(12) no
C22 N21 C27A 111.73(11) no
C22 N21 H21 124.1 no
C27A N21 H21 124.1 no
N21 C22 C23 106.46(11) y
N21 C22 O22 129.78(13) y
O22 C22 C23 123.75(13) y
F231 C23 F232 106.00(11) y
C22 C23 C23A 103.84(11) y
F232 C23 C23A 114.05(11) no
F231 C23 C23A 114.01(11) no
F232 C23 C22 109.82(11) no
F231 C23 C22 109.06(11) no
C24 C23A C27A 121.88(13) no
C24 C23A C23 130.34(13) no
C27A C23A C23 107.78(12) no
C23A C24 C25 116.23(12) no
C23A C24 H24 121.9 no
C25 C24 H24 121.9 no
C26 C25 C24 122.95(12) no
C26 C25 N25 118.75(12) no
C24 C25 N25 118.29(12) no
O252 N25 O251 123.77(12) no
O252 N25 C25 118.23(11) no
O251 N25 C25 118.00(11) no
C25 C26 C27 120.26(13) no
C25 C26 H26 119.9 no
C27 C26 H26 119.9 no
C27A C27 C26 117.21(13) no
C27A C27 H27 121.4 no
C26 C27 H27 121.4 no
C27 C27A C23A 121.45(12) no
C27 C27A N21 128.50(13) no
C23A C27A N21 110.05(12) no

loop_
_geom_bond_atom_site_label_1
_geom_bond_atom_site_label_2
_geom_bond_site_symmetry_2
_geom_bond_distance
_geom_bond_publ_flag
N11 C12 . 1.3668(19) y
C12 C13 . 1.5576(19) y
C13 C13A . 1.4886(19) y
C13A C14 . 1.3744(19) y
C14 C15 . 1.3907(19) y
C15 C16 . 1.3868(19) y
C16 C17 . 1.3980(19) y
C17 C17A . 1.387(2) y
C17A N11 . 1.4064(17) y
C13A C17A . 1.4031(19) y
C12 O12 . 1.2070(17) y
C13 F131 . 1.3728(16) y
C13 F132 . 1.3534(16) y
C15 N15 . 1.4644(17) y
N15 O151 . 1.2294(15) y
N15 O152 . 1.2361(15) y
N11 H11 . 0.88 no
C14 H14 . 0.95 no
C16 H16 . 0.95 no
C17 H17 . 0.95 no
N21 C22 . 1.3602(18) y
C22 C23 . 1.5562(19) y
C23 C23A . 1.4863(19) y
C23A C24 . 1.3761(19) y
C24 C25 . 1.3925(19) y
C25 C26 . 1.3899(19) y
C26 C27 . 1.3963(19) y
C27 C27A . 1.388(2) y
C27A N21 . 1.4109(17) y
C23A C27A . 1.3999(19) y
C22 O22 . 1.2085(18) y
C23 F231 . 1.3641(16) y
C23 F232 . 1.3620(16) y
C25 N25 . 1.4662(17) y
N25 O251 . 1.2327(15) y
N25 O252 . 1.2301(15) y
N21 H21 . 0.88 no
C24 H24 . 0.95 no
C26 H26 . 0.95 no
C27 H27 . 0.95 no

loop_
_geom_hbond_atom_site_label_D
_geom_hbond_atom_site_label_H
_geom_hbond_atom_site_label_A
_geom_hbond_site_symmetry_A
_geom_hbond_distance_DH
_geom_hbond_distance_HA
_geom_hbond_distance_DA
_geom_hbond_angle_DHA
_geom_hbond_publ_flag
N11 H11 O22 . 0.88 2.15 2.8959(17) 142 y
N11 H11 O252 2_645 0.88 2.57 3.2972(16) 140 y
N21 H21 O12 . 0.88 2.23 2.9561(16) 140 y
N21 H21 O152 2_556 0.88 2.46 3.1774(15) 139 y
C14 H14 O251 1_456 0.95 2.52 3.3102(18) 140 y
C17 H17 O252 2_645 0.95 2.59 3.3708(18) 140 y
C24 H24 O151 1_654 0.95 2.46 3.2766(18) 144 y

loop_
_geom_torsion_atom_site_label_1
_geom_torsion_atom_site_label_2
_geom_torsion_atom_site_label_3
_geom_torsion_atom_site_label_4
_geom_torsion
_geom_torsion_publ_flag
C17A N11 C12 O12 172.40(14) no
C17A N11 C12 C13 -7.80(15) no
O12 C12 C13 F132 -46.13(18) no
N11 C12 C13 F132 134.05(12) no
O12 C12 C13 F131 69.50(17) no
N11 C12 C13 F131 -110.32(12) no
O12 C12 C13 C13A -171.05(13) no
N11 C12 C13 C13A 9.13(14) no
F132 C13 C13A C14 51.4(2) no
F131 C13 C13A C14 -70.49(19) no
C12 C13 C13A C14 173.01(14) no
F132 C13 C13A C17A -128.87(13) no
F131 C13 C13A C17A 109.24(13) no
C12 C13 C13A C17A -7.26(14) no
C17A C13A C14 C15 0.3(2) no
C13 C13A C14 C15 179.97(14) no
C13A C14 C15 C16 -1.5(2) no
C13A C14 C15 N15 176.25(12) no
C16 C15 N15 O151 -168.87(13) no
C14 C15 N15 O151 13.26(19) y
C16 C15 N15 O152 12.06(19) no
C14 C15 N15 O152 -165.81(13) no
C14 C15 C16 C17 1.3(2) no
N15 C15 C16 C17 -176.48(13) no
C15 C16 C17 C17A 0.2(2) no
C16 C17 C17A C13A -1.4(2) no
C16 C17 C17A N11 176.66(14) no
C14 C13A C17A C17 1.2(2) no
C13 C13A C17A C17 -178.54(13) no
C14 C13A C17A N11 -177.20(13) no
C13 C13A C17A N11 3.04(16) no
C12 N11 C17A C17 -174.99(15) no
C12 N11 C17A C13A 3.29(17) no
C27A N21 C22 O22 -176.36(16) no
C27A N21 C22 C23 3.73(16) no
O22 C22 C23 F232 54.01(19) no
N21 C22 C23 F232 -126.07(12) no
O22 C22 C23 F231 -61.74(18) no
N21 C22 C23 F231 118.17(12) no
O22 C22 C23 C23A 176.35(15) no
N21 C22 C23 C23A -3.73(15) no
F232 C23 C23A C24 -58.4(2) no
F231 C23 C23A C24 63.6(2) no
C22 C23 C23A C24 -177.87(14) no
F232 C23 C23A C27A 121.93(13) no
F231 C23 C23A C27A -116.12(13) no
C22 C23 C23A C27A 2.43(15) no
C27A C23A C24 C25 0.5(2) no
C23 C23A C24 C25 -179.17(14) no
C23A C24 C25 C26 -0.2(2) no
C23A C24 C25 N25 -179.79(12) no
C26 C25 N25 O252 15.50(19) no
C24 C25 N25 O252 -164.89(12) no
C26 C25 N25 O251 -164.24(13) no
C24 C25 N25 O251 15.37(18) y
C24 C25 C26 C27 -0.5(2) no
N25 C25 C26 C27 179.07(13) no
C25 C26 C27 C27A 0.9(2) no
C26 C27 C27A C23A -0.7(2) no
C26 C27 C27A N21 179.38(14) no
C24 C23A C27A C27 -0.1(2) no
C23 C23A C27A C27 179.67(13) no
C24 C23A C27A N21 179.91(13) no
C23 C23A C27A N21 -0.36(16) no
C22 N21 C27A C27 177.70(14) no
C22 N21 C27A C23A -2.27(17) no

loop_
_cod_related_entry_id
_cod_related_entry_database
_cod_related_entry_code
1 ChemSpider 9238933
